data_2216994
loop_
_publ_author_name
'Hong-Bo Ma'
'Shan-Shan Huang'
'Yun-Peng Diao'

_publ_section_title
;3,4-Dihydroxy-<i>N</i>'-(2-hydroxybenzylidene)benzohydrazide--methanol--water
 (2/1/3)
;
_journal_coeditor_code CI2538
_journal_issue 1
_journal_name_full 'Acta Crystallographica Section E'
_journal_page_first o210
_journal_page_last o210
_journal_paper_doi 10.1107/S1600536807065038
_journal_volume 64
_journal_year 2008
_chemical_formula_iupac 'C14 H12 N2 O4, 0.5C H4 O, 1.5H2 O'
_chemical_formula_moiety 'C14 H12 N2 O4, 0.5(C H4 O), 1.5(H2 O)'
_chemical_formula_sum 'C14.5 H17 N2 O6'
_chemical_formula_weight 315.30
_chemical_name_systematic
;
3,4-Dihydroxy-N'-(2-hydroxybenzylidene)benzohydrazide--\
methanol--water (2/1/3)
;
_space_group_IT_number 2
_symmetry_cell_setting triclinic
_symmetry_space_group_name_Hall '-P 1'
_symmetry_space_group_name_H-M 'P -1'
_atom_sites_solution_hydrogens geom
_atom_sites_solution_primary direct
_atom_sites_solution_secondary difmap
_audit_creation_method SHELXL-97
_cell_angle_alpha 111.56(3)
_cell_angle_beta 103.13(3)
_cell_angle_gamma 104.72(3)
_cell_formula_units_Z 4
_cell_length_a 10.707(2)
_cell_length_b 11.994(2)
_cell_length_c 14.103(3)
_cell_measurement_reflns_used 1027
_cell_measurement_temperature 298(2)
_cell_measurement_theta_max 24.4
_cell_measurement_theta_min 2.6
_cell_volume 1522.2(8)
_computing_cell_refinement 'SAINT (Bruker, 2000)'
_computing_data_collection 'SMART (Bruker, 2000)'
_computing_data_reduction 'SAINT (Bruker, 2000)'
_computing_molecular_graphics 'SHELXTL (Bruker, 2000)'
_computing_publication_material 'SHELXTL (Bruker, 2000)'
_computing_structure_refinement 'SHELXTL (Bruker, 2000)'
_computing_structure_solution 'SHELXTL (Bruker, 2000)'
_diffrn_ambient_temperature 298(2)
_diffrn_measured_fraction_theta_full 0.976
_diffrn_measured_fraction_theta_max 0.976
_diffrn_measurement_device_type 'Bruker SMART CCD area-detector'
_diffrn_measurement_method \w
_diffrn_radiation_monochromator graphite
_diffrn_radiation_source 'fine-focus sealed tube'
_diffrn_radiation_type MoK\a
_diffrn_radiation_wavelength 0.71073
_diffrn_reflns_av_R_equivalents 0.0299
_diffrn_reflns_av_sigmaI/netI 0.0680
_diffrn_reflns_limit_h_max 9
_diffrn_reflns_limit_h_min -13
_diffrn_reflns_limit_k_max 15
_diffrn_reflns_limit_k_min -14
_diffrn_reflns_limit_l_max 17
_diffrn_reflns_limit_l_min -14
_diffrn_reflns_number 9348
_diffrn_reflns_theta_full 26.92
_diffrn_reflns_theta_max 26.92
_diffrn_reflns_theta_min 1.66
_diffrn_standards_number 0
_exptl_absorpt_coefficient_mu 0.108
_exptl_absorpt_correction_T_max 0.9840
_exptl_absorpt_correction_T_min 0.9818
_exptl_absorpt_correction_type multi-scan
_exptl_absorpt_process_details '(SADABS; Bruker, 2000)'
_exptl_crystal_colour yellow
_exptl_crystal_density_diffrn 1.376
_exptl_crystal_density_method 'not measured'
_exptl_crystal_description Block
_exptl_crystal_F_000 664
_exptl_crystal_size_max 0.17
_exptl_crystal_size_mid 0.15
_exptl_crystal_size_min 0.15
_refine_diff_density_max 0.171
_refine_diff_density_min -0.208
_refine_ls_extinction_method none
_refine_ls_goodness_of_fit_ref 0.965
_refine_ls_hydrogen_treatment mixed
_refine_ls_matrix_type full
_refine_ls_number_parameters 438
_refine_ls_number_reflns 6429
_refine_ls_number_restraints 11
_refine_ls_restrained_S_all 0.964
_refine_ls_R_factor_all 0.1424
_refine_ls_R_factor_gt 0.0554
_refine_ls_shift/su_max 0.001
_refine_ls_shift/su_mean <0.001
_refine_ls_structure_factor_coef Fsqd
_refine_ls_weighting_details 'calc w=1/[\s^2^(Fo^2^)+(0.0505P)^2^] where P=(Fo^2^+2Fc^2^)/3'
_refine_ls_weighting_scheme calc
_refine_ls_wR_factor_gt 0.1080
_refine_ls_wR_factor_ref 0.1437
_reflns_number_gt 2812
_reflns_number_total 6429
_reflns_threshold_expression I>2\s(I)
_cod_data_source_file ci2538.cif
_cod_data_source_block I
_cod_depositor_comments
;
The following automatic conversions were performed:
'_symmetry_cell_setting' value 'Triclinic' changed to 'triclinic'
according to '/home/saulius/struct/CIF-dictionaries/cif_core.dic'
dictionary named 'cif_core.dic' version 2.4.1 from 2010-06-29.

Automatic conversion script
Id: cif_fix_enum 1527 2010-12-29 10:47:43Z saulius 

The following automatic conversions were performed:

'_symmetry_cell_setting' value 'Triclinic' changed to 'triclinic'
according to /home/saulius/struct/CIF-dictionaries/cif_core.dic
dictionary named 'cif_core.dic' version 2.4.1 from 2010-06-29.

Automatic conversion script
Id: cif_fix_values 1715 2011-07-08 13:25:40Z adriana 
;
_cod_original_formula_sum 'C14.50 H17 N2 O6'
_cod_database_code 2216994
_cod_database_fobs_code 2216994

loop_
_symmetry_equiv_pos_as_xyz
'x, y, z'
'-x, -y, -z'

loop_
_atom_site_type_symbol
_atom_site_label
_atom_site_fract_x
_atom_site_fract_y
_atom_site_fract_z
_atom_site_U_iso_or_equiv
_atom_site_adp_type
_atom_site_calc_flag
_atom_site_refinement_flags
_atom_site_occupancy
O O1 0.7795(2) 0.64000(17) 1.35513(13) 0.0587(6) Uani d . 1
H H1 0.7625 0.5633 1.3388 0.088 Uiso calc R 1
O O2 0.7267(2) 0.85547(16) 1.37077(14) 0.0528(5) Uani d . 1
H H2 0.7490 0.8323 1.4179 0.079 Uiso calc R 1
O O3 0.7116(2) 0.39011(18) 0.96456(14) 0.0609(6) Uani d . 1
O O4 0.6696(2) 0.19447(18) 0.67631(15) 0.0605(6) Uani d . 1
H H4 0.6723 0.2551 0.7296 0.091 Uiso calc R 1
O O5 0.6555(2) 0.13711(18) -0.10815(14) 0.0675(6) Uani d . 1
H H5 0.6701 0.2132 -0.0932 0.101 Uiso calc R 1
O O6 0.7472(2) -0.05612(18) -0.11851(15) 0.0635(6) Uani d . 1
H H6 0.7496 -0.0212 -0.1586 0.095 Uiso calc R 1
O O7 0.71818(18) 0.38404(17) 0.28249(13) 0.0490(5) Uani d . 1
O O8 0.7971(2) 0.60616(18) 0.57457(15) 0.0625(6) Uani d . 1
H H8 0.7958 0.5464 0.5214 0.094 Uiso calc R 1
O O9 0.8032(2) 0.04122(18) 0.73419(16) 0.0581(5) Uani d . 1
H H9 0.7470 0.0701 0.7128 0.087 Uiso calc R 1
O O10 0.5614(2) 0.6868(2) 0.83236(18) 0.0619(6) Uani d D 1
O O11 0.8239(2) 0.84887(19) 0.56226(15) 0.0563(6) Uani d D 1
O O12 0.9056(2) 0.11266(19) 0.42584(19) 0.0669(6) Uani d D 1
N N1 0.6301(2) 0.4906(2) 0.87321(17) 0.0401(5) Uani d D 1
N N2 0.6220(2) 0.3958(2) 0.77792(17) 0.0406(5) Uani d . 1
N N3 0.8292(2) 0.30112(19) 0.37667(17) 0.0396(5) Uani d D 1
N N4 0.8380(2) 0.39822(19) 0.47159(16) 0.0382(5) Uani d . 1
C C1 0.6883(2) 0.5837(2) 1.06912(19) 0.0370(6) Uani d . 1
C C2 0.7299(2) 0.5671(2) 1.16190(19) 0.0425(7) Uani d . 1
H H2A 0.7506 0.4945 1.1559 0.051 Uiso calc R 1
C C3 0.7415(3) 0.6543(2) 1.2623(2) 0.0404(6) Uani d . 1
C C4 0.7141(3) 0.7644(2) 1.2724(2) 0.0401(6) Uani d . 1
C C5 0.6716(3) 0.7821(2) 1.1813(2) 0.0461(7) Uani d . 1
H H5A 0.6512 0.8549 1.1877 0.055 Uiso calc R 1
C C6 0.6588(3) 0.6929(2) 1.0802(2) 0.0464(7) Uani d . 1
H H6A 0.6303 0.7063 1.0192 0.056 Uiso calc R 1
C C7 0.6776(3) 0.4813(3) 0.9654(2) 0.0418(7) Uani d . 1
C C8 0.5749(2) 0.4005(3) 0.6887(2) 0.0431(7) Uani d . 1
H H8A 0.5451 0.4669 0.6888 0.052 Uiso calc R 1
C C9 0.5675(2) 0.3036(3) 0.58771(19) 0.0399(6) Uani d . 1
C C10 0.6148(3) 0.2049(3) 0.5842(2) 0.0457(7) Uani d . 1
C C11 0.6070(3) 0.1131(3) 0.4859(2) 0.0602(9) Uani d . 1
H H11 0.6400 0.0481 0.4845 0.072 Uiso calc R 1
C C12 0.5506(3) 0.1181(3) 0.3907(3) 0.0722(11) Uani d . 1
H H12 0.5436 0.0554 0.3245 0.087 Uiso calc R 1
C C13 0.5047(3) 0.2150(4) 0.3926(2) 0.0697(10) Uani d . 1
H H13 0.4679 0.2187 0.3280 0.084 Uiso calc R 1
C C14 0.5126(3) 0.3074(3) 0.4900(2) 0.0555(8) Uani d . 1
H H14 0.4809 0.3729 0.4904 0.067 Uiso calc R 1
C C15 0.7553(3) 0.1977(2) 0.17858(19) 0.0389(6) Uani d . 1
C C16 0.7038(3) 0.2094(2) 0.0849(2) 0.0447(7) Uani d . 1
H H16 0.6703 0.2747 0.0890 0.054 Uiso calc R 1
C C17 0.7011(3) 0.1264(3) -0.0143(2) 0.0475(7) Uani d . 1
C C18 0.7470(3) 0.0272(2) -0.0213(2) 0.0481(7) Uani d . 1
C C19 0.7935(3) 0.0113(3) 0.0699(2) 0.0581(8) Uani d . 1
H H19 0.8221 -0.0571 0.0645 0.070 Uiso calc R 1
C C20 0.7984(3) 0.0957(2) 0.1699(2) 0.0517(8) Uani d . 1
H H20 0.8306 0.0843 0.2314 0.062 Uiso calc R 1
C C21 0.7657(3) 0.3000(2) 0.2826(2) 0.0385(6) Uani d . 1
C C22 0.8895(2) 0.3959(2) 0.5612(2) 0.0406(6) Uani d . 1
H H22 0.9212 0.3306 0.5616 0.049 Uiso calc R 1
C C23 0.8987(2) 0.4949(2) 0.6626(2) 0.0404(7) Uani d . 1
C C24 0.8529(3) 0.5961(3) 0.6665(2) 0.0462(7) Uani d . 1
C C25 0.8627(3) 0.6882(3) 0.7647(2) 0.0606(8) Uani d . 1
H H25 0.8320 0.7546 0.7667 0.073 Uiso calc R 1
C C26 0.9175(3) 0.6818(3) 0.8592(3) 0.0686(10) Uani d . 1
H H26 0.9241 0.7445 0.9252 0.082 Uiso calc R 1
C C27 0.9630(3) 0.5839(3) 0.8583(2) 0.0653(9) Uani d . 1
H H27 0.9999 0.5801 0.9229 0.078 Uiso calc R 1
C C28 0.9532(3) 0.4917(3) 0.7604(2) 0.0518(8) Uani d . 1
H H28 0.9839 0.4256 0.7596 0.062 Uiso calc R 1
C C29 0.9365(3) 0.1399(4) 0.7883(3) 0.1063(14) Uani d . 1
H H29A 0.9356 0.2106 0.8488 0.159 Uiso calc R 1
H H29B 0.9623 0.1696 0.7384 0.159 Uiso calc R 1
H H29C 1.0019 0.1066 0.8145 0.159 Uiso calc R 1
H H3 0.857(3) 0.238(2) 0.382(2) 0.080 Uiso d D 1
H H11B 0.799(3) 0.897(2) 0.6091(19) 0.080 Uiso d D 1
H H12B 0.852(2) 0.0381(15) 0.411(2) 0.080 Uiso d D 1
H H1A 0.608(3) 0.5579(19) 0.871(2) 0.080 Uiso d D 1
H H12A 0.9848(14) 0.110(3) 0.428(2) 0.080 Uiso d D 1
H H11A 0.806(3) 0.7774(15) 0.565(2) 0.080 Uiso d D 1
H H10A 0.613(2) 0.7585(17) 0.840(2) 0.080 Uiso d D 1
H H10B 0.4781(12) 0.677(3) 0.804(2) 0.080 Uiso d D 1

loop_
_atom_site_aniso_label
_atom_site_aniso_U_11
_atom_site_aniso_U_22
_atom_site_aniso_U_33
_atom_site_aniso_U_12
_atom_site_aniso_U_13
_atom_site_aniso_U_23
O1 0.0975(16) 0.0432(11) 0.0340(11) 0.0319(12) 0.0162(10) 0.0165(9)
O2 0.0792(14) 0.0403(11) 0.0418(11) 0.0273(10) 0.0260(11) 0.0157(9)
O3 0.1012(16) 0.0528(13) 0.0427(12) 0.0477(12) 0.0267(11) 0.0225(10)
O4 0.0862(15) 0.0518(13) 0.0495(13) 0.0376(12) 0.0249(12) 0.0205(11)
O5 0.1172(18) 0.0582(13) 0.0381(12) 0.0494(14) 0.0273(11) 0.0220(10)
O6 0.1113(17) 0.0439(12) 0.0450(12) 0.0406(12) 0.0357(12) 0.0174(10)
O7 0.0684(13) 0.0426(11) 0.0432(11) 0.0319(10) 0.0213(9) 0.0185(9)
O8 0.0940(16) 0.0526(13) 0.0508(13) 0.0424(12) 0.0278(12) 0.0222(11)
O9 0.0649(14) 0.0559(13) 0.0523(13) 0.0294(11) 0.0210(11) 0.0185(10)
O10 0.0650(14) 0.0575(14) 0.0714(15) 0.0288(12) 0.0174(13) 0.0375(13)
O11 0.0738(14) 0.0496(13) 0.0485(13) 0.0278(12) 0.0303(10) 0.0168(11)
O12 0.0593(14) 0.0522(13) 0.0956(16) 0.0269(12) 0.0253(14) 0.0371(13)
N1 0.0532(14) 0.0373(13) 0.0330(13) 0.0209(11) 0.0183(11) 0.0146(11)
N2 0.0461(14) 0.0429(13) 0.0334(13) 0.0182(11) 0.0158(10) 0.0157(11)
N3 0.0494(14) 0.0353(13) 0.0382(13) 0.0191(11) 0.0202(11) 0.0157(11)
N4 0.0444(13) 0.0343(12) 0.0326(13) 0.0145(10) 0.0158(10) 0.0107(10)
C1 0.0433(16) 0.0346(15) 0.0330(15) 0.0160(12) 0.0144(12) 0.0139(12)
C2 0.0541(17) 0.0385(15) 0.0367(16) 0.0246(14) 0.0139(13) 0.0155(13)
C3 0.0493(17) 0.0365(16) 0.0343(15) 0.0152(13) 0.0132(13) 0.0164(13)
C4 0.0484(17) 0.0315(15) 0.0395(16) 0.0143(13) 0.0195(13) 0.0133(13)
C5 0.0668(19) 0.0341(16) 0.0479(17) 0.0263(14) 0.0255(15) 0.0213(14)
C6 0.0663(19) 0.0428(17) 0.0372(16) 0.0245(15) 0.0196(14) 0.0218(14)
C7 0.0511(17) 0.0421(17) 0.0423(17) 0.0221(14) 0.0210(13) 0.0236(14)
C8 0.0419(16) 0.0460(17) 0.0465(17) 0.0165(13) 0.0189(13) 0.0240(15)
C9 0.0363(15) 0.0448(17) 0.0320(15) 0.0082(13) 0.0118(12) 0.0154(13)
C10 0.0476(17) 0.0429(17) 0.0414(17) 0.0103(14) 0.0208(14) 0.0150(14)
C11 0.066(2) 0.0478(19) 0.059(2) 0.0121(16) 0.0345(17) 0.0141(16)
C12 0.074(2) 0.060(2) 0.043(2) -0.0081(19) 0.0279(18) 0.0009(18)
C13 0.063(2) 0.083(3) 0.0344(19) -0.005(2) 0.0102(15) 0.0223(19)
C14 0.0486(18) 0.067(2) 0.0442(18) 0.0118(16) 0.0135(15) 0.0269(17)
C15 0.0498(16) 0.0331(15) 0.0353(15) 0.0158(13) 0.0191(13) 0.0144(13)
C16 0.0624(19) 0.0397(16) 0.0397(16) 0.0274(14) 0.0214(14) 0.0182(14)
C17 0.066(2) 0.0400(17) 0.0391(17) 0.0231(15) 0.0198(15) 0.0183(14)
C18 0.072(2) 0.0326(16) 0.0368(16) 0.0193(15) 0.0221(14) 0.0108(13)
C19 0.094(2) 0.0401(17) 0.0498(19) 0.0364(17) 0.0301(17) 0.0202(15)
C20 0.082(2) 0.0402(17) 0.0418(17) 0.0300(16) 0.0247(15) 0.0211(14)
C21 0.0483(17) 0.0343(15) 0.0379(16) 0.0162(13) 0.0199(13) 0.0181(13)
C22 0.0368(15) 0.0391(16) 0.0443(17) 0.0139(13) 0.0146(13) 0.0172(14)
C23 0.0358(15) 0.0408(16) 0.0365(16) 0.0082(13) 0.0110(12) 0.0143(13)
C24 0.0454(17) 0.0419(17) 0.0424(17) 0.0091(14) 0.0170(13) 0.0139(14)
C25 0.068(2) 0.0479(19) 0.052(2) 0.0184(16) 0.0275(17) 0.0067(16)
C26 0.064(2) 0.064(2) 0.043(2) 0.0083(19) 0.0207(17) -0.0015(17)
C27 0.056(2) 0.082(3) 0.0359(18) 0.0100(19) 0.0089(15) 0.0192(18)
C28 0.0489(18) 0.0583(19) 0.0454(18) 0.0160(15) 0.0149(14) 0.0245(16)
C29 0.066(3) 0.096(3) 0.126(3) 0.015(2) 0.010(2) 0.043(3)

loop_
_atom_type_symbol
_atom_type_description
_atom_type_scat_dispersion_real
_atom_type_scat_dispersion_imag
_atom_type_scat_source
C C 0.0033 0.0016 'International Tables Vol C Tables 4.2.6.8 and 6.1.1.4'
H H 0.0000 0.0000 'International Tables Vol C Tables 4.2.6.8 and 6.1.1.4'
N N 0.0061 0.0033 'International Tables Vol C Tables 4.2.6.8 and 6.1.1.4'
O O 0.0106 0.0060 'International Tables Vol C Tables 4.2.6.8 and 6.1.1.4'

loop_
_geom_angle_atom_site_label_1
_geom_angle_atom_site_label_2
_geom_angle_atom_site_label_3
_geom_angle
C3 O1 H1 109.5
C4 O2 H2 109.5
C10 O4 H4 109.5
C17 O5 H5 109.5
C18 O6 H6 109.5
C24 O8 H8 109.5
C29 O9 H9 109.5
H10A O10 H10B 108(2)
H11B O11 H11A 107(2)
H12B O12 H12A 108(2)
C7 N1 N2 117.5(2)
C7 N1 H1A 123.7(19)
N2 N1 H1A 118.7(19)
C8 N2 N1 119.1(2)
C21 N3 N4 117.2(2)
C21 N3 H3 124.4(19)
N4 N3 H3 118.0(18)
C22 N4 N3 118.1(2)
C6 C1 C2 118.0(2)
C6 C1 C7 125.4(2)
C2 C1 C7 116.6(2)
C3 C2 C1 122.0(3)
C3 C2 H2A 119.0
C1 C2 H2A 119.0
O1 C3 C2 123.7(2)
O1 C3 C4 117.0(2)
C2 C3 C4 119.3(2)
O2 C4 C5 118.8(2)
O2 C4 C3 121.6(2)
C5 C4 C3 119.6(2)
C4 C5 C6 120.7(3)
C4 C5 H5A 119.7
C6 C5 H5A 119.7
C5 C6 C1 120.4(2)
C5 C6 H6A 119.8
C1 C6 H6A 119.8
O3 C7 N1 121.3(2)
O3 C7 C1 120.6(2)
N1 C7 C1 118.1(2)
N2 C8 C9 120.3(3)
N2 C8 H8A 119.8
C9 C8 H8A 119.8
C10 C9 C14 118.2(3)
C10 C9 C8 121.8(2)
C14 C9 C8 120.0(3)
O4 C10 C11 117.7(3)
O4 C10 C9 121.7(2)
C11 C10 C9 120.6(3)
C12 C11 C10 120.0(3)
C12 C11 H11 120.0
C10 C11 H11 120.0
C13 C12 C11 120.2(3)
C13 C12 H12 119.9
C11 C12 H12 119.9
C12 C13 C14 120.4(3)
C12 C13 H13 119.8
C14 C13 H13 119.8
C13 C14 C9 120.6(3)
C13 C14 H14 119.7
C9 C14 H14 119.7
C16 C15 C20 118.5(2)
C16 C15 C21 116.7(2)
C20 C15 C21 124.7(2)
C17 C16 C15 121.4(3)
C17 C16 H16 119.3
C15 C16 H16 119.3
O5 C17 C16 123.3(3)
O5 C17 C18 117.2(2)
C16 C17 C18 119.5(3)
O6 C18 C19 119.2(3)
O6 C18 C17 120.9(2)
C19 C18 C17 119.9(3)
C18 C19 C20 120.8(3)
C18 C19 H19 119.6
C20 C19 H19 119.6
C19 C20 C15 119.9(3)
C19 C20 H20 120.0
C15 C20 H20 120.0
O7 C21 N3 120.5(2)
O7 C21 C15 120.6(2)
N3 C21 C15 118.9(2)
N4 C22 C23 119.9(3)
N4 C22 H22 120.1
C23 C22 H22 120.1
C28 C23 C24 117.7(3)
C28 C23 C22 120.0(3)
C24 C23 C22 122.3(2)
O8 C24 C25 117.9(3)
O8 C24 C23 121.7(2)
C25 C24 C23 120.4(3)
C26 C25 C24 120.0(3)
C26 C25 H25 120.0
C24 C25 H25 120.0
C25 C26 C27 121.0(3)
C25 C26 H26 119.5
C27 C26 H26 119.5
C28 C27 C26 119.1(3)
C28 C27 H27 120.4
C26 C27 H27 120.4
C27 C28 C23 121.7(3)
C27 C28 H28 119.2
C23 C28 H28 119.2
O9 C29 H29A 109.5
O9 C29 H29B 109.5
H29A C29 H29B 109.5
O9 C29 H29C 109.5
H29A C29 H29C 109.5
H29B C29 H29C 109.5

loop_
_geom_bond_atom_site_label_1
_geom_bond_atom_site_label_2
_geom_bond_distance
O1 C3 1.367(3)
O1 H1 0.82
O2 C4 1.365(3)
O2 H2 0.82
O3 C7 1.234(3)
O4 C10 1.363(3)
O4 H4 0.82
O5 C17 1.368(3)
O5 H5 0.82
O6 C18 1.368(3)
O6 H6 0.82
O7 C21 1.240(3)
O8 C24 1.361(3)
O8 H8 0.82
O9 C29 1.416(3)
O9 H9 0.82
O10 H10A 0.846(10)
O10 H10B 0.85(2)
O11 H11B 0.85(3)
O11 H11A 0.85(2)
O12 H12B 0.85(2)
O12 H12A 0.85(2)
N1 C7 1.341(3)
N1 N2 1.372(3)
N1 H1A 0.91(3)
N2 C8 1.272(3)
N3 C21 1.340(3)
N3 N4 1.378(3)
N3 H3 0.90(3)
N4 C22 1.273(3)
C1 C6 1.387(3)
C1 C2 1.387(3)
C1 C7 1.481(3)
C2 C3 1.372(3)
C2 H2A 0.93
C3 C4 1.388(3)
C4 C5 1.373(3)
C5 C6 1.383(3)
C5 H5A 0.93
C6 H6A 0.93
C8 C9 1.440(3)
C8 H8A 0.93
C9 C10 1.390(4)
C9 C14 1.392(3)
C10 C11 1.386(4)
C11 C12 1.372(4)
C11 H11 0.93
C12 C13 1.365(4)
C12 H12 0.93
C13 C14 1.380(4)
C13 H13 0.93
C14 H14 0.93
C15 C16 1.384(3)
C15 C20 1.388(3)
C15 C21 1.484(3)
C16 C17 1.375(3)
C16 H16 0.93
C17 C18 1.378(4)
C18 C19 1.370(4)
C19 C20 1.381(4)
C19 H19 0.93
C20 H20 0.93
C22 C23 1.447(3)
C22 H22 0.93
C23 C28 1.388(3)
C23 C24 1.407(4)
C24 C25 1.379(4)
C25 C26 1.367(4)
C25 H25 0.93
C26 C27 1.379(4)
C26 H26 0.93
C27 C28 1.376(4)
C27 H27 0.93
C28 H28 0.93
C29 H29A 0.96
C29 H29B 0.96
C29 H29C 0.96

loop_
_geom_hbond_atom_site_label_D
_geom_hbond_atom_site_label_H
_geom_hbond_atom_site_label_A
_geom_hbond_site_symmetry_A
_geom_hbond_distance_DH
_geom_hbond_distance_HA
_geom_hbond_distance_DA
_geom_hbond_angle_DHA
O10 H10B O7 2_666 0.85(2) 1.960(10) 2.793(3) 168(3)
O10 H10A O6 1_566 0.850(10) 2.100(10) 2.938(3) 173(3)
O11 H11A O8 . 0.85(2) 2.090(10) 2.925(3) 170(3)
O12 H12A O11 2_766 0.85(2) 1.940(10) 2.770(3) 165(3)
N1 H1A O10 . 0.91(3) 1.96(3) 2.844(3) 167(3)
O12 H12B O2 1_544 0.85(2) 2.040(10) 2.889(3) 177(3)
O11 H11B O9 1_565 0.85(3) 1.95(3) 2.765(3) 162(3)
N3 H3 O12 . 0.90(3) 1.96(3) 2.845(3) 165(3)
O8 H8 N4 . 0.82 1.87 2.589(3) 146
O6 H6 O9 1_554 0.82 2.04 2.834(3) 161
O5 H5 O3 1_554 0.82 1.86 2.670(3) 170
O4 H4 N2 . 0.82 1.84 2.561(3) 146
O2 H2 O1 . 0.82 2.29 2.725(3) 114
O2 H2 O11 1_556 0.82 1.93 2.703(3) 158
O1 H1 O7 1_556 0.82 1.88 2.695(3) 172

loop_
_cod_related_entry_id
_cod_related_entry_database
_cod_related_entry_code
1 ChemSpider 30655407
